data_4061706
_journal_name_full Organometallics
_journal_paper_doi 10.1021/om050564h
_journal_year 2005
_chemical_formula_moiety 'C17 H27 Mo O2 P'
_chemical_formula_sum 'C17 H27 Mo O2 P'
_chemical_formula_weight 390.31
_space_group_IT_number 14
_symmetry_cell_setting monoclinic
_symmetry_space_group_name_Hall '-P 2yn'
_symmetry_space_group_name_H-M 'P 1 21/n 1'
_cell_angle_alpha 90
_cell_angle_beta 98.9450
_cell_angle_gamma 90
_cell_formula_units_Z 4
_cell_length_a 9.1852
_cell_length_b 14.5617
_cell_length_c 13.3575
_cell_volume 1764.87
_exptl_crystal_density_diffrn 1.469
_cod_depositor_comments
;
The following automatic conversions were performed:
'_symmetry_cell_setting' value 'Monoclinic' changed to 'monoclinic'
according to '/home/saulius/struct/CIF-dictionaries/cif_core.dic'
dictionary named 'cif_core.dic' version 2.4.1 from 2010-06-29.

Automatic conversion script
Id: cif_fix_enum 1527 2010-12-29 10:47:43Z saulius 
;
_cod_original_sg_symbol_H-M 'P 21/n'
_cod_database_code 4061706

loop_
_symmetry_equiv_pos_as_xyz
x,y,z
1/2+x,1/2-y,1/2+z
-x,-y,-z
1/2-x,1/2+y,1/2-z

loop_
_atom_site_aniso_label
_atom_site_aniso_U_11
_atom_site_aniso_U_22
_atom_site_aniso_U_33
_atom_site_aniso_U_23
_atom_site_aniso_U_13
_atom_site_aniso_U_12
Mo1 0.0221 0.0180 0.0212 0.0007 0.0070 0.0008
P1 0.0203 0.0204 0.0212 -0.0013 0.0036 0.0029
O1 0.0474 0.0299 0.0355 0.0000 -0.0053 -0.0120
O2 0.0286 0.0438 0.0476 0.0027 -0.0019 0.0089
C1 0.0337 0.0236 0.0209 0.0020 0.0022 0.0019
C2 0.0235 0.0256 0.0340 -0.0006 0.0078 -0.0013
C3 0.0421 0.0219 0.0326 0.0007 0.0075 0.0102
C4 0.0474 0.0198 0.0346 0.0011 0.0050 -0.0029
C5 0.0351 0.0198 0.0306 0.0062 0.0080 -0.0020
C6 0.0287 0.0279 0.0425 0.0080 0.0106 -0.0058
C7 0.0432 0.0292 0.0456 0.0046 0.0268 -0.0029
C8 0.0586 0.0318 0.0238 0.0044 0.0137 -0.0079
C9 0.0344 0.0263 0.0305 0.0101 0.0028 0.0002
C11 0.0182 0.0449 0.0330 -0.0017 0.0058 0.0052
C12 0.0228 0.0545 0.0390 0.0002 -0.0015 0.0069
C13 0.0319 0.0747 0.0533 -0.0095 0.0139 0.0176
C14 0.0255 0.0600 0.0404 0.0049 0.0078 -0.0097
C21 0.0265 0.0237 0.0187 -0.0020 0.0013 -0.0002
C22 0.0494 0.0407 0.0256 -0.0055 0.0075 0.0076
C23 0.0361 0.0283 0.0247 0.0012 0.0042 0.0003
C24 0.0351 0.0293 0.0314 -0.0026 -0.0044 -0.0036

loop_
_atom_site_label
_atom_site_thermal_displace_type
_atom_site_fract_x
_atom_site_fract_y
_atom_site_fract_z
_atom_site_occupancy
_atom_site_U_iso_or_equiv
Mo1 Uani 0.79924 0.06489 0.14824 1.000 0.0200
P1 Uani 0.66283 0.12904 0.28290 1.000 0.0206
O1 Uani 0.56096 -0.08674 0.09194 1.000 0.0388
O2 Uani 1.03323 -0.04242 0.29726 1.000 0.0408
C1 Uani 0.64693 -0.02956 0.11723 1.000 0.0263
C2 Uani 0.94005 -0.00240 0.24685 1.000 0.0273
C3 Uani 0.66976 0.25520 0.26272 1.000 0.0320
C4 Uani 0.80249 0.28524 0.21530 1.000 0.0341
C5 Uani 0.82825 0.22363 0.12966 1.000 0.0282
C6 Uani 0.96413 0.18312 0.11868 1.000 0.0325
C7 Uani 0.94126 0.12442 0.03347 1.000 0.0372
C8 Uani 0.79171 0.12987 -0.01017 1.000 0.0373
C9 Uani 0.72109 0.19164 0.04865 1.000 0.0306
C11 Uani 0.45530 0.10987 0.26919 1.000 0.0318
C12 Uani 0.39103 0.11902 0.15645 1.000 0.0394
C13 Uani 0.37407 0.18083 0.32673 1.000 0.0525
C14 Uani 0.42424 0.01317 0.30461 1.000 0.0417
C21 Uani 0.74949 0.11388 0.42023 1.000 0.0232
C22 Uani 0.66682 0.15990 0.49752 1.000 0.0384
C23 Uani 0.76748 0.01078 0.44725 1.000 0.0298
C24 Uani 0.90391 0.15715 0.43165 1.000 0.0329
H1 Uiso 0.85913 -0.03392 0.10831 1.000 0.0686
H3 Uiso 0.67139 0.28594 0.32614 1.000 0.0444
H3' Uiso 0.58167 0.27483 0.22149 1.000 0.0444
H4 Uiso 0.88794 0.28586 0.26558 1.000 0.0469
H4' Uiso 0.78841 0.34655 0.19128 1.000 0.0469
H6 Uiso 1.05544 0.19356 0.16128 1.000 0.0453
H7 Uiso 1.01422 0.08787 0.00988 1.000 0.0501
H8 Uiso 0.74624 0.09790 -0.06866 1.000 0.0497
H9 Uiso 0.61998 0.20870 0.03642 1.000 0.0433
H12 Uiso 0.28933 0.10332 0.14708 1.000 0.0522
H12' Uiso 0.44182 0.07930 0.11789 1.000 0.0522
H12" Uiso 0.40136 0.18087 0.13567 1.000 0.0522
H13 Uiso 0.27090 0.17075 0.31137 1.000 0.0653
H13' Uiso 0.39666 0.24096 0.30669 1.000 0.0653
H13" Uiso 0.40503 0.17378 0.39763 1.000 0.0653
H14 Uiso 0.32257 -0.00010 0.28660 1.000 0.0541
H14' Uiso 0.45119 0.00952 0.37612 1.000 0.0541
H14" Uiso 0.48051 -0.02987 0.27312 1.000 0.0541
H22 Uiso 0.72603 0.15857 0.56227 1.000 0.0512
H22' Uiso 0.57730 0.12788 0.49991 1.000 0.0512
H22" Uiso 0.64565 0.22183 0.47786 1.000 0.0512
H23 Uiso 0.82146 0.00464 0.51356 1.000 0.0423
H23' Uiso 0.81877 -0.01886 0.40003 1.000 0.0423
H23" Uiso 0.67283 -0.01624 0.44500 1.000 0.0423
H24 Uiso 0.95645 0.14284 0.49677 1.000 0.0457
H24' Uiso 0.89503 0.22180 0.42437 1.000 0.0457
H24" Uiso 0.95532 0.13311 0.38102 1.000 0.0457

loop_
_geom_bond_atom_site_label_1
_geom_bond_atom_site_label_2
_geom_bond_distance
_geom_bond_site_symmetry_1
_geom_bond_site_symmetry_2
_geom_bond_publ_flag
Mo1 P1 2.5256 . . yes
Mo1 C1 1.9596 . . yes
Mo1 C2 1.9591 . . yes
Mo1 C5 2.3444 . . yes
Mo1 C6 2.3664 . . yes
Mo1 C7 2.3292 . . yes
Mo1 C8 2.3091 . . yes
Mo1 C9 2.3226 . . yes
P1 C3 1.8593 . . yes
P1 C11 1.9070 . . yes
P1 C21 1.8956 . . yes
O1 C1 1.1610 . . yes
O2 C2 1.1603 . . yes
C3 C4 1.5228 . . no
C4 C5 1.5012 . . no
C5 C6 1.4086 . . no
C5 C9 1.4232 . . no
C6 C7 1.4128 . . no
C7 C8 1.4085 . . no
C8 C9 1.4162 . . no
C11 C12 1.5354 . . no
C11 C13 1.5471 . . no
C11 C14 1.5264 . . no
C21 C22 1.5282 . . no
C21 C23 1.5469 . . no
C21 C24 1.5378 . . no
Mo1 H1 1.6579 . . no
C3 H3 0.9562 . . no
C3 H3' 0.9493 . . no
C4 H4 0.9504 . . no
C4 H4' 0.9507 . . no
C6 H6 0.9497 . . no
C7 H7 0.9473 . . no
C8 H8 0.9487 . . no
C9 H9 0.9506 . . no
C12 H12 0.9509 . . no
C12 H12' 0.9446 . . no
C12 H12" 0.9515 . . no
C13 H13 0.9493 . . no
C13 H13' 0.9480 . . no
C13 H13" 0.9511 . . no
C14 H14 0.9473 . . no
C14 H14' 0.9502 . . no
C14 H14" 0.9510 . . no
C22 H22 0.9476 . . no
C22 H22' 0.9501 . . no
C22 H22" 0.9509 . . no
C23 H23 0.9496 . . no
C23 H23' 0.9479 . . no
C23 H23" 0.9505 . . no
C24 H24 0.9499 . . no
C24 H24' 0.9486 . . no
C24 H24" 0.9498 . . no
